data_7111130
loop_
_publ_author_name
'Cheung, Eugene'
'Kang, Ting'
'Scheffer, John R.'
'Trotter, James'

_publ_section_title
;
 Latent chemical behavior revealed in the crystalline state: novel
 photochemistry of a cis-9-decalyl aryl ketone
;
_journal_issue 23
_journal_name_full 'Chemical Communications'
_journal_page_first 2309
_journal_paper_doi 10.1039/b007398i
_journal_year 2000
_chemical_formula_moiety 'C19 H22 O3 '
_chemical_formula_sum 'C19 H22 O3'
_chemical_formula_weight 298.38
_space_group_IT_number 4
_symmetry_cell_setting monoclinic
_symmetry_Int_Tables_number 4
_symmetry_space_group_name_Hall 'P 2yb'
_symmetry_space_group_name_H-M 'P 1 21 1'
_audit_creation_date 1999-09-10
_audit_creation_method 'by teXsan v1.8'
_audit_update_record
;
?
;
_cell_angle_alpha 90
_cell_angle_beta 70.368(9)
_cell_angle_gamma 90
_cell_formula_units_Z 2
_cell_length_a 11.209(1)
_cell_length_b 10.149(1)
_cell_length_c 7.5641(8)
_cell_measurement_reflns_used 25
_cell_measurement_temperature 294.2
_cell_measurement_theta_max 42.6
_cell_measurement_theta_min 37.6
_cell_volume 810.47(14)
_computing_cell_refinement 'MSC/AFC Diffractometer Control'
_computing_data_collection 'MSC/AFC Diffractometer Control'
_computing_data_reduction 'teXsan (MSC, 1992-1997)'
_computing_publication_material 'teXsan (MSC, 1992-1997)'
_computing_structure_refinement 'teXsan (MSC, 1992-1997)'
_computing_structure_solution
;
SIR97 (Altomare, et. al. 1998)
;
_diffrn_ambient_temperature 294.2
_diffrn_measurement_device_type 'Rigaku AFC6S'
_diffrn_measurement_method '\w - 2\q'
_diffrn_orient_matrix_UB_11 -0.04548
_diffrn_orient_matrix_UB_12 -0.05270
_diffrn_orient_matrix_UB_13 -0.06928
_diffrn_orient_matrix_UB_21 0.08300
_diffrn_orient_matrix_UB_22 -0.02510
_diffrn_orient_matrix_UB_23 -0.09540
_diffrn_orient_matrix_UB_31 0.00393
_diffrn_orient_matrix_UB_32 -0.07938
_diffrn_orient_matrix_UB_33 0.07616
_diffrn_radiation_detector 'scintillation counter'
_diffrn_radiation_monochromator graphite
_diffrn_radiation_source 'X-ray tube'
_diffrn_radiation_type 'Cu K\a'
_diffrn_radiation_wavelength 1.5418
_diffrn_reflns_av_R_equivalents 0.04671
_diffrn_reflns_av_sigmaI/netI 0.050
_diffrn_reflns_limit_h_max 14
_diffrn_reflns_limit_h_min -7
_diffrn_reflns_limit_k_max 12
_diffrn_reflns_limit_k_min -12
_diffrn_reflns_limit_l_max 9
_diffrn_reflns_limit_l_min -9
_diffrn_reflns_number 1884
_diffrn_reflns_reduction_process 'Lp corrections applied'
_diffrn_reflns_theta_max 77.70
_diffrn_reflns_theta_min 4.19
_diffrn_standards_decay_% 1.74
_diffrn_standards_interval_count 200
_diffrn_standards_number 3
_exptl_absorpt_coefficient_mu 0.651
_exptl_absorpt_correction_T_max 0.994
_exptl_absorpt_correction_T_min 0.781
_exptl_absorpt_correction_type
;
\y scans (North,Phillips & Matthews, 1968)
;
_exptl_crystal_colour colorless
_exptl_crystal_density_diffrn 1.223
_exptl_crystal_density_meas ?
_exptl_crystal_description prism
_exptl_crystal_F_000 320.00
_exptl_crystal_size_max 0.50
_exptl_crystal_size_mid 0.50
_exptl_crystal_size_min 0.25
_refine_diff_density_max 0.16
_refine_diff_density_min -0.13
_refine_ls_extinction_coef 0.000041(1)
_refine_ls_extinction_expression 'equ(3) Acta Cryst.(1968) A24, p213.'
_refine_ls_extinction_method 'Zachariasen (1967)'
_refine_ls_goodness_of_fit_all 2.554
_refine_ls_goodness_of_fit_ref 2.756
_refine_ls_hydrogen_treatment noref
_refine_ls_matrix_type full
_refine_ls_number_constraints 0
_refine_ls_number_parameters 199
_refine_ls_number_reflns 1465
_refine_ls_number_restraints 0
_refine_ls_R_factor_all 0.0623
_refine_ls_R_factor_gt 0.0407
_refine_ls_shift/su_max 0.0000
_refine_ls_shift/su_mean 0.0000
_refine_ls_structure_factor_coef F
_refine_ls_weighting_details 'w = 1/[\s^2^(Fo) + 0.00000|Fo|^2^]'
_refine_ls_weighting_scheme sigma
_refine_ls_wR_factor_all 0.0464
_refine_ls_wR_factor_ref 0.0444
_reflns_number_gt 1465
_reflns_number_total 1805
_reflns_threshold_expression I>3.00\s(I)
_cod_data_source_file b007398isup1.cif
_cod_data_source_block eugkt10ax98
_cod_depositor_comments
;
The following automatic conversions were performed:

'_exptl_crystal_density_meas' value 'not measured' was changed to '?'
- the value is perceived as not measured.

Automatic conversion script
Id: cif_fix_values 3008 2015-01-20 13:52:24Z robertas 
;
_cod_original_cell_volume 810.5(2)
_cod_original_sg_symbol_H-M 'P 21       '
_cod_original_formula_sum 'C19 H22 O3 '
_cod_database_code 7111130

loop_
_symmetry_equiv_pos_as_xyz
'   +x,   +y,   +z'
'   -x,1/2+y,   -z'

loop_
_atom_site_label
_atom_site_fract_x
_atom_site_fract_y
_atom_site_fract_z
_atom_site_U_iso_or_equiv
_atom_site_occupancy
_atom_site_adp_type
_atom_site_calc_flag
O(1) 0.8247(3) 0.5166 -0.0463(3) 0.084(1) 1.000 Uani d
O(2) 0.5890(3) 0.7932(4) 0.9118(3) 0.0724(9) 1.000 Uani d
O(3) 0.5860(2) 0.9581(4) 0.7225(3) 0.0641(8) 1.000 Uani d
C(1) 1.0127(3) 0.4511(5) 0.1703(5) 0.066(1) 1.000 Uani d
C(2) 1.0745(3) 0.3926(6) 0.3003(6) 0.083(1) 1.000 Uani d
C(3) 0.9944(4) 0.4197(6) 0.5040(7) 0.079(1) 1.000 Uani d
C(4) 0.8644(3) 0.3634(5) 0.5466(5) 0.059(1) 1.000 Uani d
C(5) 0.7947(3) 0.4106(4) 0.4169(4) 0.0431(8) 1.000 Uani d
C(6) 0.6699(3) 0.3325(4) 0.4554(6) 0.061(1) 1.000 Uani d
C(7) 0.6873(4) 0.1948(5) 0.3704(7) 0.079(1) 1.000 Uani d
C(8) 0.7501(5) 0.2025(5) 0.1623(8) 0.089(2) 1.000 Uani d
C(9) 0.8795(4) 0.2671(5) 0.1123(5) 0.071(1) 1.000 Uani d
C(10) 0.8764(3) 0.4023(5) 0.2023(4) 0.0497(9) 1.000 Uani d
C(11) 0.8194(3) 0.5096(5) 0.1159(5) 0.054(1) 1.000 Uani d
C(12) 0.7633(3) 0.6077(4) 0.2647(4) 0.0439(8) 1.000 Uani d
C(13) 0.7224(3) 0.7340(5) 0.2466(4) 0.051(1) 1.000 Uani d
C(14) 0.6734(3) 0.8092(4) 0.4072(4) 0.0466(9) 1.000 Uani d
C(15) 0.6653(3) 0.7569(4) 0.5808(4) 0.0405(8) 1.000 Uani d
C(16) 0.7072(3) 0.6301(4) 0.5976(4) 0.0419(8) 1.000 Uani d
C(17) 0.7571(3) 0.5554(4) 0.4367(4) 0.0402(8) 1.000 Uani d
C(18) 0.6098(3) 0.8345(4) 0.7574(5) 0.0461(9) 1.000 Uani d
C(19) 0.5322(4) 1.0432(5) 0.8817(6) 0.079(1) 1.000 Uani d
H(1) 0.8140 0.3878 0.6755 0.071 1.000 Uiso c
H(2) 0.8718 0.2673 0.5367 0.071 1.000 Uiso c
H(3) 0.9880 0.5151 0.5253 0.094 1.000 Uiso c
H(4) 1.0349 0.3792 0.5870 0.094 1.000 Uiso c
H(5) 1.1585 0.4319 0.2742 0.100 1.000 Uiso c
H(6) 1.0831 0.2972 0.2800 0.100 1.000 Uiso c
H(7) 1.0649 0.4292 0.0412 0.080 1.000 Uiso c
H(8) 1.0101 0.5470 0.1866 0.080 1.000 Uiso c
H(9) 0.9349 0.2093 0.1540 0.085 1.000 Uiso c
H(10) 0.9142 0.2773 -0.0244 0.085 1.000 Uiso c
H(11) 0.7601 0.1133 0.1100 0.106 1.000 Uiso c
H(12) 0.6969 0.2545 0.1088 0.106 1.000 Uiso c
H(13) 0.5838 0.1424 0.4031 0.089 1.000 Uiso c
H(14) 0.7241 0.1382 0.4417 0.089 1.000 Uiso c
H(15) 0.6146 0.3824 0.4033 0.073 1.000 Uiso c
H(16) 0.6293 0.3242 0.5915 0.073 1.000 Uiso c
H(17) 0.7279 0.7692 0.1234 0.061 1.000 Uiso c
H(18) 0.6444 0.8993 0.3987 0.056 1.000 Uiso c
H(19) 0.7014 0.5944 0.7206 0.050 1.000 Uiso c
H(20) 0.5012 1.1241 0.8411 0.094 1.000 Uiso c
H(21) 0.4617 0.9981 0.9754 0.094 1.000 Uiso c
H(22) 0.5972 1.0655 0.9369 0.094 1.000 Uiso c

loop_
_atom_site_aniso_label
_atom_site_aniso_U_11
_atom_site_aniso_U_22
_atom_site_aniso_U_33
_atom_site_aniso_U_12
_atom_site_aniso_U_13
_atom_site_aniso_U_23
O(1) 0.128(2) 0.085(2) 0.046(1) 0.033(2) -0.040(1) -0.014(1)
O(2) 0.103(2) 0.060(2) 0.047(1) 0.013(2) -0.016(1) -0.001(1)
O(3) 0.089(2) 0.047(2) 0.061(1) 0.020(1) -0.031(1) -0.013(1)
C(1) 0.052(2) 0.070(3) 0.069(2) 0.011(2) -0.009(2) 0.004(2)
C(2) 0.053(2) 0.097(4) 0.102(3) 0.009(2) -0.029(2) 0.009(3)
C(3) 0.076(2) 0.088(3) 0.092(3) 0.014(3) -0.054(2) 0.000(3)
C(4) 0.077(2) 0.052(2) 0.053(2) 0.018(2) -0.028(2) 0.000(2)
C(5) 0.049(2) 0.037(2) 0.043(2) 0.004(1) -0.015(1) 0.000(1)
C(6) 0.059(2) 0.043(2) 0.078(3) -0.002(2) -0.020(2) -0.001(2)
C(7) 0.082(3) 0.043(2) 0.114(4) -0.005(2) -0.034(3) -0.004(2)
C(8) 0.106(4) 0.054(3) 0.125(4) 0.014(3) -0.065(3) -0.035(3)
C(9) 0.094(3) 0.057(2) 0.065(2) 0.020(2) -0.032(2) -0.020(2)
C(10) 0.054(2) 0.051(2) 0.046(2) 0.010(2) -0.019(1) -0.006(2)
C(11) 0.065(2) 0.056(2) 0.043(2) 0.009(2) -0.021(2) -0.008(2)
C(12) 0.050(2) 0.044(2) 0.041(2) 0.002(2) -0.019(1) -0.002(2)
C(13) 0.066(2) 0.048(2) 0.043(2) 0.002(2) -0.025(2) 0.008(2)
C(14) 0.056(2) 0.037(2) 0.051(2) 0.003(1) -0.024(2) 0.003(1)
C(15) 0.041(1) 0.039(2) 0.043(2) -0.003(1) -0.016(1) -0.002(1)
C(16) 0.048(2) 0.042(2) 0.039(1) 0.001(1) -0.019(1) 0.001(1)
C(17) 0.041(1) 0.038(2) 0.045(2) -0.002(1) -0.018(1) 0.003(1)
C(18) 0.045(2) 0.043(2) 0.052(2) 0.003(1) -0.019(1) -0.006(2)
C(19) 0.104(3) 0.067(3) 0.074(3) 0.028(2) -0.042(3) -0.030(2)

loop_
_atom_type_symbol
_atom_type_oxidation_number
_atom_type_number_in_cell
_atom_type_scat_dispersion_real
_atom_type_scat_dispersion_imag
_atom_type_scat_source
C 0 38 0.017 0.009
;International Tables for Crystallography
(1992, Vol. C, Tables 4.2.6.8 and 6.1.1.1)
;
H 0 44 0.000 0.000
;International Tables for Crystallography
(1992, Vol. C, Table 6.1.1.2)
;
O 0 6 0.047 0.032
;International Tables for Crystallography
(1992, Vol. C, Tables 4.2.6.8 and 6.1.1.1)
;

loop_
_geom_angle_atom_site_label_1
_geom_angle_atom_site_label_2
_geom_angle_atom_site_label_3
_geom_angle
_geom_angle_publ_flag
C(18) O(3) C(19) 117.2(3) yes
C(2) C(1) C(10) 114.8(3) yes
C(2) C(1) H(7) 108.1 no
C(2) C(1) H(8) 108.1 no
C(10) C(1) H(7) 108.1 no
C(10) C(1) H(8) 108.1 no
H(7) C(1) H(8) 109.4 no
C(1) C(2) C(3) 110.3(3) yes
C(1) C(2) H(5) 109.3 no
C(1) C(2) H(6) 109.3 no
C(3) C(2) H(5) 109.3 no
C(3) C(2) H(6) 109.3 no
H(5) C(2) H(6) 109.5 no
C(2) C(3) C(4) 110.4(4) yes
C(2) C(3) H(3) 109.2 no
C(2) C(3) H(4) 109.3 no
C(4) C(3) H(3) 109.2 no
C(4) C(3) H(4) 109.2 no
H(3) C(3) H(4) 109.4 no
C(3) C(4) C(5) 114.5(3) yes
C(3) C(4) H(1) 108.2 no
C(3) C(4) H(2) 108.2 no
C(5) C(4) H(1) 108.2 no
C(5) C(4) H(2) 108.2 no
H(1) C(4) H(2) 109.5 no
C(4) C(5) C(6) 110.2(3) yes
C(4) C(5) C(10) 113.6(2) yes
C(4) C(5) C(17) 115.2(3) yes
C(6) C(5) C(10) 110.0(3) yes
C(6) C(5) C(17) 105.8(2) yes
C(10) C(5) C(17) 101.5(3) yes
C(5) C(6) C(7) 114.3(3) yes
C(5) C(6) H(15) 108.2 no
C(5) C(6) H(16) 108.3 no
C(7) C(6) H(15) 108.3 no
C(7) C(6) H(16) 108.3 no
H(15) C(6) H(16) 109.5 no
C(6) C(7) C(8) 110.2(4) yes
C(6) C(7) H(13) 109.6 no
C(6) C(7) H(14) 109.1 no
C(8) C(7) H(13) 108.3 no
C(8) C(7) H(14) 118.6 no
H(13) C(7) H(14) 100.4 no
C(7) C(8) C(9) 110.9(3) yes
C(7) C(8) H(11) 109.1 no
C(7) C(8) H(12) 109.1 no
C(9) C(8) H(11) 109.1 no
C(9) C(8) H(12) 109.1 no
H(11) C(8) H(12) 109.5 no
C(8) C(9) C(10) 113.5(3) yes
C(8) C(9) H(9) 108.5 no
C(8) C(9) H(10) 108.4 no
C(10) C(9) H(9) 108.5 no
C(10) C(9) H(10) 108.4 no
H(9) C(9) H(10) 109.5 no
C(1) C(10) C(5) 110.2(2) yes
C(1) C(10) C(9) 110.1(3) yes
C(1) C(10) C(11) 103.9(3) yes
C(5) C(10) C(9) 115.2(3) yes
C(5) C(10) C(11) 102.9(2) yes
C(9) C(10) C(11) 113.8(3) yes
O(1) C(11) C(10) 126.5(3) yes
O(1) C(11) C(12) 126.6(3) yes
C(10) C(11) C(12) 106.8(3) yes
C(11) C(12) C(13) 128.3(3) yes
C(11) C(12) C(17) 109.4(3) yes
C(13) C(12) C(17) 122.3(3) yes
C(12) C(13) C(14) 118.1(3) yes
C(12) C(13) H(17) 121.0 no
C(14) C(13) H(17) 121.0 no
C(13) C(14) C(15) 120.0(3) yes
C(13) C(14) H(18) 120.0 no
C(15) C(14) H(18) 120.0 no
C(14) C(15) C(16) 121.5(3) yes
C(14) C(15) C(18) 121.3(3) yes
C(16) C(15) C(18) 117.3(3) yes
C(15) C(16) C(17) 118.4(3) yes
C(15) C(16) H(19) 120.8 no
C(17) C(16) H(19) 120.8 no
C(5) C(17) C(12) 110.6(3) yes
C(5) C(17) C(16) 129.3(3) yes
C(12) C(17) C(16) 119.7(3) yes
O(2) C(18) O(3) 122.9(3) yes
O(2) C(18) C(15) 125.3(3) yes
O(3) C(18) C(15) 111.8(3) yes
O(3) C(19) H(20) 109.5 no
O(3) C(19) H(21) 109.5 no
O(3) C(19) H(22) 109.5 no
H(20) C(19) H(21) 109.5 no
H(20) C(19) H(22) 109.5 no
H(21) C(19) H(22) 109.5 no

loop_
_geom_bond_atom_site_label_1
_geom_bond_atom_site_label_2
_geom_bond_distance
_geom_bond_publ_flag
O(1) C(11) 1.210(4) yes
O(2) C(18) 1.188(4) yes
O(3) C(18) 1.328(4) yes
O(3) C(19) 1.439(4) yes
C(1) C(2) 1.502(5) yes
C(1) C(10) 1.546(5) yes
C(1) H(7) 0.98 no
C(1) H(8) 0.98 no
C(2) C(3) 1.525(6) yes
C(2) H(5) 0.98 no
C(2) H(6) 0.98 no
C(3) C(4) 1.496(6) yes
C(3) H(3) 0.98 no
C(3) H(4) 0.98 no
C(4) C(5) 1.522(4) yes
C(4) H(1) 0.98 no
C(4) H(2) 0.98 no
C(5) C(6) 1.548(5) yes
C(5) C(10) 1.575(4) yes
C(5) C(17) 1.522(4) yes
C(6) C(7) 1.522(5) yes
C(6) H(15) 0.98 no
C(6) H(16) 0.98 no
C(7) C(8) 1.495(7) yes
C(7) H(13) 1.22 no
C(7) H(14) 0.97 no
C(8) C(9) 1.519(6) yes
C(8) H(11) 0.98 no
C(8) H(12) 0.98 no
C(9) C(10) 1.528(5) yes
C(9) H(9) 0.98 no
C(9) H(10) 0.98 no
C(10) C(11) 1.516(5) yes
C(11) C(12) 1.476(5) yes
C(12) C(13) 1.384(4) yes
C(12) C(17) 1.385(4) yes
C(13) C(14) 1.382(4) yes
C(13) H(17) 0.98 no
C(14) C(15) 1.391(4) yes
C(14) H(18) 0.98 no
C(15) C(16) 1.391(4) yes
C(15) C(18) 1.494(4) yes
C(16) C(17) 1.382(4) yes
C(16) H(19) 0.98 no
C(19) H(20) 0.98 no
C(19) H(21) 0.98 no
C(19) H(22) 0.98 no

loop_
_geom_contact_atom_site_label_1
_geom_contact_atom_site_label_2
_geom_contact_distance
_geom_contact_site_symmetry_2
_geom_contact_publ_flag
O(1) C(4) 3.344(4) 1_554 no
O(1) C(3) 3.437(6) 1_554 no
O(1) C(16) 3.564(4) 1_554 no
O(2) C(19) 3.049(5) 2_647 no
O(2) C(13) 3.399(4) 1_556 no
O(3) C(7) 3.482(5) 1_565 no
C(2) C(18) 3.467(5) 2_746 no

loop_
_geom_torsion_atom_site_label_1
_geom_torsion_atom_site_label_2
_geom_torsion_atom_site_label_3
_geom_torsion_atom_site_label_4
_geom_torsion
_geom_torsion_publ_flag
O(1) C(11) C(10) C(1) 87.8(4) no
O(1) C(11) C(10) C(5) -157.2(4) no
O(1) C(11) C(10) C(9) -31.9(5) no
O(1) C(11) C(12) C(13) -10.1(6) no
O(1) C(11) C(12) C(17) 170.5(4) no
O(2) C(18) O(3) C(19) -0.2(5) no
O(2) C(18) C(15) C(14) 172.8(3) no
O(2) C(18) C(15) C(16) -6.6(5) no
O(3) C(18) C(15) C(14) -7.4(4) no
O(3) C(18) C(15) C(16) 173.2(3) no
C(1) C(2) C(3) C(4) 58.5(5) no
C(1) C(2) C(3) H(3) -61.6(5) no
C(1) C(2) C(3) H(4) 178.7(5) no
C(1) C(10) C(5) C(4) -42.7(4) no
C(1) C(10) C(5) C(6) -166.7(3) no
C(1) C(10) C(5) C(17) 81.5(3) no
C(1) C(10) C(9) C(8) 171.1(3) no
C(1) C(10) C(9) H(9) 50.5(4) no
C(1) C(10) C(9) H(10) -68.3(4) no
C(1) C(10) C(11) C(12) -88.7(3) no
C(2) C(1) C(10) C(5) 48.6(4) no
C(2) C(1) C(10) C(9) -79.6(4) no
C(2) C(1) C(10) C(11) 158.2(3) no
C(2) C(3) C(4) C(5) -55.4(5) no
C(2) C(3) C(4) H(1) -176.2(4) no
C(2) C(3) C(4) H(2) 65.3(4) no
C(3) C(2) C(1) C(10) -57.2(5) no
C(3) C(2) C(1) H(7) -178.0(4) no
C(3) C(2) C(1) H(8) 63.6(5) no
C(3) C(4) C(5) C(6) 172.2(3) no
C(3) C(4) C(5) C(10) 48.3(4) no
C(3) C(4) C(5) C(17) -68.2(4) no
C(4) C(3) C(2) H(5) 178.7(4) no
C(4) C(3) C(2) H(6) -61.6(4) no
C(4) C(5) C(6) C(7) -77.9(4) no
C(4) C(5) C(6) H(15) 161.4(3) no
C(4) C(5) C(6) H(16) 42.8(4) no
C(4) C(5) C(10) C(9) 82.6(4) no
C(4) C(5) C(10) C(11) -153.0(3) no
C(4) C(5) C(17) C(12) 145.9(3) no
C(4) C(5) C(17) C(16) -42.0(5) no
C(5) C(4) C(3) H(3) 64.7(5) no
C(5) C(4) C(3) H(4) -175.6(4) no
C(5) C(6) C(7) C(8) -58.9(5) no
C(5) C(6) C(7) H(13) -178.0(3) no
C(5) C(6) C(7) H(14) 73.0(5) no
C(5) C(10) C(1) H(7) 169.4(4) no
C(5) C(10) C(1) H(8) -72.2(4) no
C(5) C(10) C(9) C(8) 45.7(4) no
C(5) C(10) C(9) H(9) -74.9(4) no
C(5) C(10) C(9) H(10) 166.3(3) no
C(5) C(10) C(11) C(12) 26.2(3) no
C(5) C(17) C(12) C(11) -6.8(3) no
C(5) C(17) C(12) C(13) 173.7(3) no
C(5) C(17) C(16) C(15) -171.9(3) no
C(5) C(17) C(16) H(19) 8.1(5) no
C(6) C(5) C(4) H(1) -67.0(4) no
C(6) C(5) C(4) H(2) 51.5(4) no
C(6) C(5) C(10) C(9) -41.4(4) no
C(6) C(5) C(10) C(11) 83.0(3) no
C(6) C(5) C(17) C(12) -92.2(3) no
C(6) C(5) C(17) C(16) 79.9(4) no
C(6) C(7) C(8) C(9) 60.1(5) no
C(6) C(7) C(8) H(11) -179.7(4) no
C(6) C(7) C(8) H(12) -60.1(5) no
C(7) C(6) C(5) C(10) 48.1(4) no
C(7) C(6) C(5) C(17) 157.0(3) no
C(7) C(8) C(9) C(10) -54.5(5) no
C(7) C(8) C(9) H(9) 66.1(5) no
C(7) C(8) C(9) H(10) -175.1(4) no
C(8) C(7) C(6) H(15) 61.8(5) no
C(8) C(7) C(6) H(16) -179.6(3) no
C(8) C(9) C(10) C(11) -72.7(4) no
C(9) C(8) C(7) H(13) 179.9(3) no
C(9) C(8) C(7) H(14) -66.6(5) no
C(9) C(10) C(1) H(7) 41.2(4) no
C(9) C(10) C(1) H(8) 159.6(3) no
C(9) C(10) C(5) C(17) -153.1(3) no
C(9) C(10) C(11) C(12) 151.5(3) no
C(10) C(1) C(2) H(5) -177.3(4) no
C(10) C(1) C(2) H(6) 62.9(4) no
C(10) C(5) C(4) H(1) 169.0(3) no
C(10) C(5) C(4) H(2) -72.5(4) no
C(10) C(5) C(6) H(15) -72.6(4) no
C(10) C(5) C(6) H(16) 168.8(3) no
C(10) C(5) C(17) C(12) 22.7(3) no
C(10) C(5) C(17) C(16) -165.2(3) no
C(10) C(9) C(8) H(11) -174.7(4) no
C(10) C(9) C(8) H(12) 65.7(5) no
C(10) C(11) C(12) C(13) 166.4(3) no
C(10) C(11) C(12) C(17) -13.0(4) no
C(11) C(10) C(1) H(7) -81.0(4) no
C(11) C(10) C(1) H(8) 37.5(4) no
C(11) C(10) C(5) C(17) -28.8(3) no
C(11) C(10) C(9) H(9) 166.6(3) no
C(11) C(10) C(9) H(10) 47.8(5) no
C(11) C(12) C(13) C(14) -179.6(3) no
C(11) C(12) C(13) H(17) 0.4(6) no
C(11) C(12) C(17) C(16) -179.8(3) no
C(12) C(13) C(14) C(15) -0.6(5) no
C(12) C(13) C(14) H(18) 179.4(3) no
C(12) C(17) C(16) C(15) -0.4(4) no
C(12) C(17) C(16) H(19) 179.6(3) no
C(13) C(12) C(17) C(16) 0.7(4) no
C(13) C(14) C(15) C(16) 0.9(5) no
C(13) C(14) C(15) C(18) -178.4(3) no
C(14) C(13) C(12) C(17) -0.2(5) no
C(14) C(15) C(16) C(17) -0.4(4) no
C(14) C(15) C(16) H(19) 179.6(3) no
C(15) C(14) C(13) H(17) 179.4(3) no
C(15) C(18) O(3) C(19) -180.0(3) no
C(16) C(15) C(14) H(18) -179.1(3) no
C(17) C(5) C(4) H(1) 52.6(5) no
C(17) C(5) C(4) H(2) 171.1(3) no
C(17) C(5) C(6) H(15) 36.2(4) no
C(17) C(5) C(6) H(16) -82.3(4) no
C(17) C(12) C(13) H(17) 179.8(3) no
C(17) C(16) C(15) C(18) 179.0(3) no
C(18) O(3) C(19) H(20) -167.1(4) no
C(18) O(3) C(19) H(21) -47.1(5) no
C(18) O(3) C(19) H(22) 72.9(5) no
C(18) C(15) C(14) H(18) 1.6(5) no
C(18) C(15) C(16) H(19) -1.0(4) no
H(1) C(4) C(3) H(3) -56.0(5) no
H(1) C(4) C(3) H(4) 63.7(5) no
H(2) C(4) C(3) H(3) -174.5(3) no
H(2) C(4) C(3) H(4) -54.8(5) no
H(3) C(3) C(2) H(5) 58.5(5) no
H(3) C(3) C(2) H(6) 178.3(3) no
H(4) C(3) C(2) H(5) -61.2(6) no
H(4) C(3) C(2) H(6) 58.6(6) no
H(5) C(2) C(1) H(7) 61.9(5) no
H(5) C(2) C(1) H(8) -56.5(5) no
H(6) C(2) C(1) H(7) -57.9(5) no
H(6) C(2) C(1) H(8) -176.3(3) no
H(9) C(9) C(8) H(11) -54.1(6) no
H(9) C(9) C(8) H(12) -173.7(4) no
H(10) C(9) C(8) H(11) 64.7(5) no
H(10) C(9) C(8) H(12) -54.9(5) no
H(11) C(8) C(7) H(13) -59.8(5) no
H(11) C(8) C(7) H(14) 53.6(6) no
H(12) C(8) C(7) H(13) 59.7(5) no
H(12) C(8) C(7) H(14) 173.2(5) no
H(13) C(7) C(6) H(15) -57.3(5) no
H(13) C(7) C(6) H(16) 61.3(5) no
H(14) C(7) C(6) H(15) -166.3(4) no
H(14) C(7) C(6) H(16) -47.7(5) no
H(17) C(13) C(14) H(18) -0.6(6) no
